data_2311489
loop_
_publ_author_name
'Rivera, Augusto'
'Rojas, Jicli Jos\'e'
'R\'ios-Motta, Jaime'
'Bolte, Michael'

_publ_section_title
;
 Crystal structure of the co-crystalline adduct
 1,3,6,8-tetra-aza-tri-cyclo-[4.4.1.1<sup>3,8</sup>]dodecane
 (TATD)-4-iodo-phenol (1/2): supra-molecular assembly mediated by halogen
 and hydrogen bonding.
;
_journal_coeditor_code SJ5537
_journal_issue 'Pt 11'
_journal_name_full 'Acta crystallographica. Section E, Crystallographic communications'
_journal_page_first 1692
_journal_page_last 1695
_journal_paper_doi 10.1107/S2056989017014943
_journal_volume 73
_journal_year 2017
_chemical_formula_iupac 'C8 H16 N4, 2C6 H5 I O'
_chemical_formula_moiety 'C8 H16 N4, 2(C6 H5 I O)'
_chemical_formula_sum 'C20 H26 I2 N4 O2'
_chemical_formula_weight 608.25
_chemical_name_systematic
;
1,3,6,8-Tetraazatricyclo[4.4.1.1^3,8^]dodecane--4-iodophenol (1/2)
;
_space_group_crystal_system orthorhombic
_space_group_IT_number 43
_space_group_name_Hall 'F 2 -2d'
_space_group_name_H-M_alt 'F d d 2'
_atom_sites_solution_hydrogens mixed
_audit_creation_method SHELXL-2016/6
_cell_angle_alpha 90
_cell_angle_beta 90
_cell_angle_gamma 90
_cell_formula_units_Z 8
_cell_length_a 20.8869(16)
_cell_length_b 22.4197(13)
_cell_length_c 9.6352(6)
_cell_measurement_reflns_used 15571
_cell_measurement_temperature 173(2)
_cell_measurement_theta_max 25.86
_cell_measurement_theta_min 3.58
_cell_volume 4512.0(5)
_computing_cell_refinement
;
X-AREA (Stoe & Cie, 2001)
;
_computing_data_collection
;
X-AREA (Stoe & Cie, 2001)
;
_computing_data_reduction
;
X-AREA (Stoe & Cie, 2001)
;
_computing_molecular_graphics
;
XP in SHELXTL-Plus (Sheldrick, 2008)
;
_computing_publication_material
;
SHELXL2016 (Sheldrick, 2015)
;
_computing_structure_refinement
;
SHELXL2016 (Sheldrick, 2015)
;
_computing_structure_solution
;
SHELXS2016 (Sheldrick, 2008)
;
_diffrn_ambient_temperature 173(2)
_diffrn_measured_fraction_theta_full 0.998
_diffrn_measured_fraction_theta_max 0.998
_diffrn_measurement_device_type 'Stoe IPDS II two-circle'
_diffrn_measurement_method \w
_diffrn_radiation_type MoK\a
_diffrn_radiation_wavelength 0.71073
_diffrn_reflns_av_R_equivalents 0.0287
_diffrn_reflns_limit_h_max 25
_diffrn_reflns_limit_h_min -24
_diffrn_reflns_limit_k_max 27
_diffrn_reflns_limit_k_min -26
_diffrn_reflns_limit_l_max 11
_diffrn_reflns_limit_l_min -11
_diffrn_reflns_number 7213
_diffrn_reflns_theta_full 25.000
_diffrn_reflns_theta_max 25.528
_diffrn_reflns_theta_min 3.585
_exptl_absorpt_coefficient_mu 2.810
_exptl_absorpt_correction_T_max 1.000
_exptl_absorpt_correction_T_min 0.548
_exptl_absorpt_correction_type multi-scan
_exptl_absorpt_process_details
;
(X-AREA; Stoe & Cie, 2001)
;
_exptl_crystal_colour yellow
_exptl_crystal_density_diffrn 1.791
_exptl_crystal_description block
_exptl_crystal_F_000 2368
_exptl_crystal_size_max 0.240
_exptl_crystal_size_mid 0.230
_exptl_crystal_size_min 0.230
_refine_diff_density_max 0.252
_refine_diff_density_min -0.670
_refine_ls_abs_structure_details
;
Classical Flack (1983) method preferred over Parsons because s.u. lower
;
_refine_ls_abs_structure_Flack -0.03(4)
_refine_ls_extinction_method none
_refine_ls_goodness_of_fit_ref 1.057
_refine_ls_hydrogen_treatment mixed
_refine_ls_matrix_type full
_refine_ls_number_parameters 132
_refine_ls_number_reflns 2102
_refine_ls_number_restraints 2
_refine_ls_restrained_S_all 1.056
_refine_ls_R_factor_all 0.0250
_refine_ls_R_factor_gt 0.0246
_refine_ls_shift/su_max 0.002
_refine_ls_shift/su_mean 0.000
_refine_ls_structure_factor_coef Fsqd
_refine_ls_weighting_details 'w=1/[\s^2^(Fo^2^)+(0.0495P)^2^+5.1297P] where P=(Fo^2^+2Fc^2^)/3'
_refine_ls_weighting_scheme calc
_refine_ls_wR_factor_gt 0.0645
_refine_ls_wR_factor_ref 0.0647
_reflns_number_gt 2079
_reflns_number_total 2102
_reflns_threshold_expression 'I > 2\s(I)'
_cod_data_source_file sj5537sup1.cif
_cod_data_source_block I
_cod_database_code 2311489
_shelx_space_group_comment
;
The symmetry employed for this shelxl refinement is uniquely defined
by the following loop, which should always be used as a source of
symmetry information in preference to the above space-group names.
They are only intended as comments.
;
_shelx_estimated_absorpt_t_min 0.552
_shelx_estimated_absorpt_t_max 0.564

loop_
_space_group_symop_operation_xyz
'x, y, z'
'-x, -y, z'
'x+1/4, -y+1/4, z+1/4'
'-x+1/4, y+1/4, z+1/4'
'x, y+1/2, z+1/2'
'-x, -y+1/2, z+1/2'
'x+1/4, -y+3/4, z+3/4'
'-x+1/4, y+3/4, z+3/4'
'x+1/2, y, z+1/2'
'-x+1/2, -y, z+1/2'
'x+3/4, -y+1/4, z+3/4'
'-x+3/4, y+1/4, z+3/4'
'x+1/2, y+1/2, z'
'-x+1/2, -y+1/2, z'
'x+3/4, -y+3/4, z+1/4'
'-x+3/4, y+3/4, z+1/4'

loop_
_atom_site_type_symbol
_atom_site_label
_atom_site_fract_x
_atom_site_fract_y
_atom_site_fract_z
_atom_site_U_iso_or_equiv
_atom_site_adp_type
_atom_site_calc_flag
_atom_site_occupancy
N N1 0.5189(2) 0.55327(17) 0.2785(4) 0.0293(9) Uani d 1
N N2 0.4501(2) 0.5309(2) 0.0695(5) 0.0335(9) Uani d 1
C C1 0.500000 0.500000 0.3551(8) 0.0350(16) Uani d 1
H H1A 0.463825 0.511142 0.416230 0.042 Uiso calc 0.5
H H1B 0.536176 0.488858 0.416229 0.042 Uiso calc 0.5
C C2 0.4734(3) 0.5730(3) 0.1705(6) 0.0413(13) Uani d 1
H H2A 0.435585 0.589927 0.218543 0.050 Uiso calc 1
H H2B 0.493847 0.606119 0.119081 0.050 Uiso calc 1
C C3 0.500000 0.500000 -0.0073(9) 0.0383(16) Uani d 1
H H3A 0.521109 0.529565 -0.068331 0.046 Uiso calc 0.5
H H3B 0.478891 0.470437 -0.068336 0.046 Uiso calc 0.5
C C4 0.3977(3) 0.4922(3) 0.1176(7) 0.0439(13) Uani d 1
H H4A 0.381691 0.469170 0.037109 0.053 Uiso calc 1
H H4B 0.362214 0.517973 0.149924 0.053 Uiso calc 1
C C5 0.4138(3) 0.4485(3) 0.2331(7) 0.0456(14) Uani d 1
H H5A 0.386853 0.458252 0.314539 0.055 Uiso calc 1
H H5B 0.401546 0.407971 0.201822 0.055 Uiso calc 1
I I1 0.63999(2) 0.68958(2) 1.00445(6) 0.03902(14) Uani d 1
O O1 0.5030(2) 0.65445(17) 0.4344(4) 0.0364(8) Uani d 1
H H1 0.518(3) 0.623(2) 0.402(7) 0.05(2) Uiso d 1
C C11 0.5320(2) 0.6593(2) 0.5604(6) 0.0293(10) Uani d 1
C C12 0.5220(3) 0.7116(2) 0.6361(6) 0.0352(11) Uani d 1
H H12 0.494289 0.741464 0.600328 0.042 Uiso calc 1
C C13 0.5518(2) 0.72031(19) 0.7624(7) 0.0330(10) Uani d 1
H H13 0.544963 0.756109 0.813067 0.040 Uiso calc 1
C C14 0.5920(2) 0.6759(2) 0.8149(6) 0.0293(10) Uani d 1
C C15 0.6015(2) 0.6234(2) 0.7428(7) 0.0312(9) Uani d 1
H H15 0.628314 0.593158 0.780345 0.037 Uiso calc 1
C C16 0.5715(2) 0.6147(2) 0.6143(6) 0.0309(10) Uani d 1
H H16 0.578032 0.578773 0.564169 0.037 Uiso calc 1

loop_
_atom_site_aniso_label
_atom_site_aniso_U_11
_atom_site_aniso_U_22
_atom_site_aniso_U_33
_atom_site_aniso_U_12
_atom_site_aniso_U_13
_atom_site_aniso_U_23
N1 0.038(2) 0.028(2) 0.022(2) -0.0009(16) -0.0024(17) 0.0024(16)
N2 0.031(2) 0.045(2) 0.025(2) 0.0090(19) 0.0002(17) 0.0008(18)
C1 0.047(4) 0.035(4) 0.023(3) -0.008(3) 0.000 0.000
C2 0.050(3) 0.038(3) 0.036(3) 0.015(3) -0.006(2) 0.004(2)
C3 0.032(3) 0.061(4) 0.022(3) 0.011(3) 0.000 0.000
C4 0.026(2) 0.067(4) 0.038(3) 0.007(2) -0.003(2) 0.002(3)
C5 0.039(3) 0.050(3) 0.048(4) -0.007(2) -0.001(3) 0.002(3)
I1 0.0425(2) 0.03403(19) 0.0405(2) -0.00169(13) -0.00853(15) -0.00435(16)
O1 0.044(2) 0.0297(18) 0.0355(19) 0.0035(16) -0.0077(17) -0.0043(16)
C11 0.024(2) 0.030(2) 0.034(2) -0.0028(18) 0.0035(19) 0.0018(19)
C12 0.035(3) 0.029(2) 0.041(3) 0.005(2) 0.001(2) 0.000(2)
C13 0.037(2) 0.0255(19) 0.036(3) 0.0028(18) 0.007(2) -0.005(3)
C14 0.027(2) 0.032(2) 0.030(2) -0.0029(19) 0.003(2) 0.000(2)
C15 0.030(2) 0.027(2) 0.036(3) 0.0023(16) 0.001(2) 0.001(2)
C16 0.033(2) 0.024(2) 0.036(2) -0.0012(18) 0.002(2) -0.002(2)

loop_
_atom_type_symbol
_atom_type_description
_atom_type_scat_dispersion_real
_atom_type_scat_dispersion_imag
_atom_type_scat_source
C C 0.0033 0.0016 'International Tables Vol C Tables 4.2.6.8 and 6.1.1.4'
H H 0.0000 0.0000 'International Tables Vol C Tables 4.2.6.8 and 6.1.1.4'
N N 0.0061 0.0033 'International Tables Vol C Tables 4.2.6.8 and 6.1.1.4'
O O 0.0106 0.0060 'International Tables Vol C Tables 4.2.6.8 and 6.1.1.4'
I I -0.4742 1.8119 'International Tables Vol C Tables 4.2.6.8 and 6.1.1.4'

loop_
_geom_angle_atom_site_label_1
_geom_angle_atom_site_label_2
_geom_angle_atom_site_label_3
_geom_angle_site_symmetry_1
_geom_angle_site_symmetry_3
_geom_angle
C1 N1 C5 . 2_665 112.8(4)
C1 N1 C2 . . 115.3(4)
C5 N1 C2 2_665 . 114.4(5)
C2 N2 C3 . . 114.5(4)
C2 N2 C4 . . 115.1(5)
C3 N2 C4 . . 114.4(4)
N1 C1 N1 . 2_665 119.2(6)
N1 C1 H1A . . 107.5
N1 C1 H1A 2_665 . 107.5
N1 C1 H1B . . 107.5
N1 C1 H1B 2_665 . 107.5
H1A C1 H1B . . 107.0
N2 C2 N1 . . 119.8(4)
N2 C2 H2A . . 107.4
N1 C2 H2A . . 107.4
N2 C2 H2B . . 107.4
N1 C2 H2B . . 107.4
H2A C2 H2B . . 106.9
N2 C3 N2 . 2_665 118.8(7)
N2 C3 H3A . . 107.6
N2 C3 H3A 2_665 . 107.6
N2 C3 H3B . . 107.6
N2 C3 H3B 2_665 . 107.6
H3A C3 H3B . . 107.0
N2 C4 C5 . . 116.5(5)
N2 C4 H4A . . 108.2
C5 C4 H4A . . 108.2
N2 C4 H4B . . 108.2
C5 C4 H4B . . 108.2
H4A C4 H4B . . 107.3
N1 C5 C4 2_665 . 116.4(5)
N1 C5 H5A 2_665 . 108.2
C4 C5 H5A . . 108.2
N1 C5 H5B 2_665 . 108.2
C4 C5 H5B . . 108.2
H5A C5 H5B . . 107.3
C11 O1 H1 . . 103(5)
O1 C11 C16 . . 122.6(5)
O1 C11 C12 . . 117.7(5)
C16 C11 C12 . . 119.6(5)
C13 C12 C11 . . 120.8(5)
C13 C12 H12 . . 119.6
C11 C12 H12 . . 119.6
C12 C13 C14 . . 119.3(5)
C12 C13 H13 . . 120.4
C14 C13 H13 . . 120.4
C15 C14 C13 . . 120.8(5)
C15 C14 I1 . . 119.5(4)
C13 C14 I1 . . 119.8(4)
C14 C15 C16 . . 119.8(5)
C14 C15 H15 . . 120.1
C16 C15 H15 . . 120.1
C11 C16 C15 . . 119.7(5)
C11 C16 H16 . . 120.2
C15 C16 H16 . . 120.2

loop_
_geom_bond_atom_site_label_1
_geom_bond_atom_site_label_2
_geom_bond_site_symmetry_2
_geom_bond_distance
N1 C1 . 1.458(5)
N1 C5 2_665 1.474(7)
N1 C2 . 1.478(7)
N2 C2 . 1.440(8)
N2 C3 . 1.453(6)
N2 C4 . 1.472(8)
C1 H1A . 0.9900
C1 H1B . 0.9900
C2 H2A . 0.9900
C2 H2B . 0.9900
C3 H3A . 0.9900
C3 H3B . 0.9900
C4 C5 . 1.520(9)
C4 H4A . 0.9900
C4 H4B . 0.9900
C5 H5A . 0.9900
C5 H5B . 0.9900
I1 C14 . 2.106(5)
O1 C11 . 1.361(6)
O1 H1 . 0.838(14)
C11 C16 . 1.395(7)
C11 C12 . 1.397(8)
C12 C13 . 1.381(9)
C12 H12 . 0.9500
C13 C14 . 1.398(8)
C13 H13 . 0.9500
C14 C15 . 1.382(7)
C15 C16 . 1.401(8)
C15 H15 . 0.9500
C16 H16 . 0.9500

loop_
_geom_hbond_atom_site_label_D
_geom_hbond_atom_site_label_H
_geom_hbond_atom_site_label_A
_geom_hbond_site_symmetry_A
_geom_hbond_distance_DH
_geom_hbond_distance_HA
_geom_hbond_distance_DA
_geom_hbond_angle_DHA
O1 H1 N1 . 0.838(14) 1.96(4) 2.741(6) 154(7)
C5 H5B I1 2_664 0.99 3.03 3.961(7) 158.1
C13 H13 O1 6_665 0.95 2.53 3.455(6) 165.2

loop_
_geom_torsion_atom_site_label_1
_geom_torsion_atom_site_label_2
_geom_torsion_atom_site_label_3
_geom_torsion_atom_site_label_4
_geom_torsion_site_symmetry_1
_geom_torsion_site_symmetry_4
_geom_torsion
C5 N1 C1 N1 2_665 2_665 -82.7(4)
C2 N1 C1 N1 . 2_665 51.3(3)
C3 N2 C2 N1 . . -55.1(7)
C4 N2 C2 N1 . . 80.5(7)
C1 N1 C2 N2 . . -50.6(7)
C5 N1 C2 N2 2_665 . 82.6(7)
C2 N2 C3 N2 . 2_665 53.6(4)
C4 N2 C3 N2 . 2_665 -82.3(4)
C2 N2 C4 C5 . . -65.6(7)
C3 N2 C4 C5 . . 70.1(7)
N2 C4 C5 N1 . 2_665 -3.8(8)
O1 C11 C12 C13 . . -177.7(5)
C16 C11 C12 C13 . . 1.5(8)
C11 C12 C13 C14 . . -0.5(8)
C12 C13 C14 C15 . . -0.9(8)
C12 C13 C14 I1 . . 178.2(4)
C13 C14 C15 C16 . . 1.3(8)
I1 C14 C15 C16 . . -177.8(4)
O1 C11 C16 C15 . . 178.1(5)
C12 C11 C16 C15 . . -1.1(8)
C14 C15 C16 C11 . . -0.3(8)
